data_7155610
loop_
_publ_author_name
'Akther, Thamina'
'Islam, Md Monarul'
'Rahman, Shofiur'
'Georghiou, Paris E.'
'Matsumoto, Taisuke'
'Tanaka, Junji'
'Redshaw, Carl'
'Yamato, Takehiko'

_publ_section_title
;
 Synthesis and conformations of [2.n]metacyclophan-1-ene epoxides and
 their conversion to [n.1]metacyclophanes.
;
_journal_issue 16
_journal_name_full 'Organic &amp; biomolecular chemistry'
_journal_page_first 3519
_journal_page_last 3527
_journal_paper_doi 10.1039/c7ob00400a
_journal_volume 15
_journal_year 2017
_chemical_formula_moiety 'C32 H46 O2'
_chemical_formula_sum 'C32 H46 O2'
_chemical_formula_weight 462.71
_chemical_melting_point 456.5(5)
_chemical_name_systematic 'anti-5,17-di-tert-butyl-8,20-dimethoxy-1,2-dimethyl[2.6]metacyclophan-1-ene '
_space_group_crystal_system monoclinic
_space_group_IT_number 14
_space_group_name_Hall '-P 2yn'
_space_group_name_H-M_alt 'P 1 21/n 1'
_symmetry_space_group_name_Hall '-P 2yn'
_symmetry_space_group_name_H-M 'P 1 21/n 1'
_atom_sites_solution_hydrogens geom
_atom_sites_solution_primary direct
_atom_sites_solution_secondary difmap
_audit_update_record
;
2017-01-11 deposited with the CCDC.
2017-03-31 downloaded from the CCDC.
;
_cell_angle_alpha 90.0000
_cell_angle_beta 91.421(6)
_cell_angle_gamma 90.0000
_cell_formula_units_Z 4
_cell_length_a 10.8892(5)
_cell_length_b 14.5980(6)
_cell_length_c 17.6382(8)
_cell_measurement_reflns_used 16780
_cell_measurement_temperature 123
_cell_measurement_theta_max 68.23
_cell_measurement_theta_min 3.02
_cell_volume 2802.9(2)
_computing_cell_refinement 'RAPID AUTO'
_computing_data_collection 'RAPID AUTO (Rigaku, ????)'
_computing_data_reduction 'RAPID AUTO'
_computing_molecular_graphics 'CrystalStructure 4.2.2'
_computing_publication_material 'CrystalStructure 4.2.2 (Rigaku, 2016)'
_computing_structure_refinement 'SHELXL Version 2014/7 (Sheldrick, 2008)'
_computing_structure_solution 'Il Milione (Burla, et al., 2007)'
_diffrn_ambient_temperature 123
_diffrn_detector_area_resol_mean 10.000
_diffrn_measured_fraction_theta_full 0.993
_diffrn_measured_fraction_theta_max 0.992
_diffrn_measurement_device_type 'Rigaku R-AXIS RAPID'
_diffrn_measurement_method \w
_diffrn_radiation_type 'Cu K\a'
_diffrn_radiation_wavelength 1.54187
_diffrn_reflns_av_R_equivalents 0.0655
_diffrn_reflns_Laue_measured_fraction_full 0.993
_diffrn_reflns_Laue_measured_fraction_max 0.992
_diffrn_reflns_limit_h_max 13
_diffrn_reflns_limit_h_min -13
_diffrn_reflns_limit_k_max 17
_diffrn_reflns_limit_k_min -17
_diffrn_reflns_limit_l_max 21
_diffrn_reflns_limit_l_min -20
_diffrn_reflns_number 31285
_diffrn_reflns_point_group_measured_fraction_full 0.993
_diffrn_reflns_point_group_measured_fraction_max 0.992
_diffrn_reflns_theta_full 67.687
_diffrn_reflns_theta_max 68.249
_diffrn_reflns_theta_min 3.931
_diffrn_standards_number 0
_exptl_absorpt_coefficient_mu 0.502
_exptl_absorpt_correction_T_max 0.970
_exptl_absorpt_correction_T_min 0.706
_exptl_absorpt_correction_type multi-scan
_exptl_absorpt_process_details 'ABSCOR (Rigaku, 1995)'
_exptl_crystal_colour colorless
_exptl_crystal_density_diffrn 1.096
_exptl_crystal_density_method 'not measured'
_exptl_crystal_description prism
_exptl_crystal_F_000 1016.00
_exptl_crystal_recrystallization_method 'Re-crystallisation from solvent: MeOH'
_exptl_crystal_size_max 0.240
_exptl_crystal_size_mid 0.120
_exptl_crystal_size_min 0.060
_refine_diff_density_max 0.60
_refine_diff_density_min -0.28
_refine_ls_extinction_method none
_refine_ls_goodness_of_fit_ref 1.033
_refine_ls_hydrogen_treatment constr
_refine_ls_number_parameters 335
_refine_ls_number_reflns 5100
_refine_ls_number_restraints 0
_refine_ls_R_factor_all 0.1669
_refine_ls_R_factor_gt 0.1036
_refine_ls_shift/su_max 0.000
_refine_ls_structure_factor_coef Fsqd
_refine_ls_weighting_details 'w = 1/[\s^2^(Fo^2^)+(0.1145P)^2^+3.9077P] where P=(Fo^2^+2Fc^2^)/3'
_refine_ls_weighting_scheme calc
_refine_ls_wR_factor_gt 0.2450
_refine_ls_wR_factor_ref 0.2843
_reflns_Friedel_coverage 0.000
_reflns_number_gt 2895
_reflns_number_total 5100
_reflns_threshold_expression F^2^>2.0\s(F^2^)
_cod_data_source_file c7ob00400a2.cif
_cod_data_source_block yt1611c
_cod_depositor_comments
;
The following automatic conversions were performed:

'_chemical_melting_point' value '456-457' was changed to '456.5(5)' -
the average value was taken and precision was estimated.

Automatic conversion script
Id: cif_fix_values 4973 2017-02-22 13:04:09Z antanas 
;
_cod_database_code 7155610

loop_
_space_group_symop_id
_space_group_symop_operation_xyz
1 +X,+Y,+Z
2 1/2-X,1/2+Y,1/2-Z
3 -X,-Y,-Z
4 -1/2+X,-1/2-Y,-1/2+Z

loop_
_atom_site_label
_atom_site_type_symbol
_atom_site_fract_x
_atom_site_fract_y
_atom_site_fract_z
_atom_site_U_iso_or_equiv
_atom_site_adp_type
_atom_site_occupancy
_atom_site_site_symmetry_order
_atom_site_calc_flag
_atom_site_refinement_flags_posn
_atom_site_refinement_flags_adp
_atom_site_refinement_flags_occupancy
_atom_site_disorder_assembly
_atom_site_disorder_group
O1 O 0.1405(3) 0.0134(2) 0.21829(17) 0.0553(9) Uani 1 1 d . . . . .
O2 O -0.0443(3) -0.2409(2) 0.23250(18) 0.0548(8) Uani 1 1 d . . . . .
C1 C 0.1087(4) -0.1337(3) 0.1040(2) 0.0460(11) Uani 1 1 d . . . . .
C2 C 0.1773(4) -0.1899(3) 0.1478(3) 0.0491(11) Uani 1 1 d . . . . .
C3 C 0.1200(4) -0.1284(4) 0.0189(2) 0.0571(13) Uani 1 1 d . . . . .
H3A H 0.1152 -0.0643 0.0027 0.069 Uiso 1 1 calc R U . . .
H3B H 0.0532 -0.1633 -0.0056 0.069 Uiso 1 1 calc R U . . .
H3C H 0.1991 -0.1543 0.0044 0.069 Uiso 1 1 calc R U . . .
C4 C 0.2734(4) -0.2526(4) 0.1161(3) 0.0628(14) Uani 1 1 d . . . . .
H4A H 0.2769 -0.2440 0.0611 0.075 Uiso 1 1 calc R U . . .
H4B H 0.2522 -0.3164 0.1271 0.075 Uiso 1 1 calc R U . . .
H4C H 0.3537 -0.2381 0.1394 0.075 Uiso 1 1 calc R U . . .
C5 C 0.0073(4) -0.0769(3) 0.1343(2) 0.0426(10) Uani 1 1 d . . . . .
C6 C 0.0248(4) -0.0062(3) 0.1874(2) 0.0464(11) Uani 1 1 d . . . . .
C7 C -0.0742(4) 0.0432(3) 0.2149(3) 0.0488(11) Uani 1 1 d . . . . .
C8 C -0.1918(4) 0.0207(3) 0.1860(2) 0.0506(12) Uani 1 1 d . . . . .
H8 H -0.2599 0.0552 0.2030 0.061 Uiso 1 1 calc R U . . .
C9 C -0.2135(4) -0.0482(3) 0.1347(2) 0.0464(11) Uani 1 1 d . . . . .
C10 C -0.1110(4) -0.0940(3) 0.1086(2) 0.0424(10) Uani 1 1 d . . . . .
H10 H -0.1232 -0.1397 0.0708 0.051 Uiso 1 1 calc R U . . .
C11 C 0.2192(5) 0.0607(4) 0.1676(3) 0.0662(14) Uani 1 1 d . . . . .
H11A H 0.1830 0.1202 0.1543 0.079 Uiso 1 1 calc R U . . .
H11B H 0.2289 0.0242 0.1215 0.079 Uiso 1 1 calc R U . . .
H11C H 0.2998 0.0702 0.1924 0.079 Uiso 1 1 calc R U . . .
C12 C -0.3425(4) -0.0796(3) 0.1086(3) 0.0488(11) Uani 1 1 d . . . . .
C13 C -0.3588(5) -0.1791(4) 0.1322(4) 0.094(2) Uani 1 1 d . . . . .
H13A H -0.4412 -0.2000 0.1167 0.113 Uiso 1 1 calc R U . . .
H13B H -0.3487 -0.1842 0.1874 0.113 Uiso 1 1 calc R U . . .
H13C H -0.2971 -0.2171 0.1077 0.113 Uiso 1 1 calc R U . . .
C14 C -0.3568(5) -0.0767(4) 0.0226(3) 0.0766(17) Uani 1 1 d . . . . .
H14A H -0.2945 -0.1160 0.0000 0.092 Uiso 1 1 calc R U . . .
H14B H -0.3463 -0.0136 0.0049 0.092 Uiso 1 1 calc R U . . .
H14C H -0.4388 -0.0987 0.0074 0.092 Uiso 1 1 calc R U . . .
C15 C -0.4438(5) -0.0236(4) 0.1422(4) 0.0864(18) Uani 1 1 d . . . . .
H15A H -0.4381 0.0398 0.1245 0.104 Uiso 1 1 calc R U . . .
H15B H -0.4357 -0.0250 0.1977 0.104 Uiso 1 1 calc R U . . .
H15C H -0.5236 -0.0493 0.1264 0.104 Uiso 1 1 calc R U . . .
C16 C -0.0601(5) 0.1125(3) 0.2767(3) 0.0621(14) Uani 1 1 d . . . . .
H16A H -0.1224 0.1612 0.2687 0.075 Uiso 1 1 calc R U . . .
H16B H 0.0220 0.1411 0.2739 0.075 Uiso 1 1 calc R U . . .
C17 C -0.0746(9) 0.0717(4) 0.3546(3) 0.114(3) Uani 1 1 d . . . . .
H17A H 0.0018 0.0367 0.3653 0.137 Uiso 0.5 1 calc R U P A 1
H17B H -0.0732 0.1242 0.3902 0.137 Uiso 0.5 1 calc R U P A 1
H17C H -0.0592 0.1228 0.3905 0.137 Uiso 0.5 1 calc R U P B 2
H17D H -0.1629 0.0567 0.3580 0.137 Uiso 0.5 1 calc R U P B 2
C18 C -0.1621(9) 0.0204(7) 0.3754(6) 0.055(3) Uani 0.5 1 d . . P C 1
H18A H -0.2393 0.0450 0.3526 0.066 Uiso 0.5 1 calc R U P C 1
H18B H -0.1682 0.0262 0.4311 0.066 Uiso 0.5 1 calc R U P C 1
C19 C -0.1567(8) -0.0810(6) 0.3567(5) 0.045(2) Uani 0.5 1 d . . P C 1
H19A H -0.2399 -0.1001 0.3391 0.054 Uiso 0.5 1 calc R U P C 1
H19B H -0.1017 -0.0884 0.3133 0.054 Uiso 0.5 1 calc R U P C 1
C33 C -0.0153(12) 0.0002(8) 0.3844(6) 0.083(4) Uani 0.5 1 d . . P C 2
H33A H 0.0600 0.0247 0.4097 0.100 Uiso 0.5 1 calc R U P C 2
H33B H 0.0120 -0.0374 0.3413 0.100 Uiso 0.5 1 calc R U P C 2
C34 C -0.0720(13) -0.0647(11) 0.4397(7) 0.091(4) Uani 0.5 1 d . . P C 2
H34A H -0.0086 -0.0804 0.4788 0.110 Uiso 0.5 1 calc R U P C 2
H34B H -0.1383 -0.0316 0.4656 0.110 Uiso 0.5 1 calc R U P C 2
C20 C -0.1181(6) -0.1419(5) 0.4127(4) 0.086(2) Uani 1 1 d . . . . .
H20A H -0.1913 -0.1582 0.4421 0.104 Uiso 0.5 1 calc R U P C 1
H20B H -0.0619 -0.1079 0.4476 0.104 Uiso 0.5 1 calc R U P C 1
H20C H -0.1637 -0.1239 0.3657 0.104 Uiso 0.5 1 calc R U P C 2
H20D H -0.1815 -0.1597 0.4492 0.104 Uiso 0.5 1 calc R U P C 2
C21 C -0.0536(4) -0.2321(3) 0.3925(3) 0.0595(13) Uani 1 1 d . . . . .
H21A H -0.0331 -0.2662 0.4397 0.071 Uiso 1 1 calc R U . . .
H21B H -0.1104 -0.2704 0.3614 0.071 Uiso 1 1 calc R U . . .
C22 C 0.0615(4) -0.2157(3) 0.3497(3) 0.0494(11) Uani 1 1 d . . . . .
C23 C 0.0641(4) -0.2181(3) 0.2715(3) 0.0460(11) Uani 1 1 d . . . . .
C24 C 0.1690(4) -0.1935(3) 0.2322(2) 0.0441(11) Uani 1 1 d . . . . .
C25 C 0.2733(4) -0.1703(3) 0.2752(2) 0.0475(11) Uani 1 1 d . . . . .
H25 H 0.3456 -0.1549 0.2491 0.057 Uiso 1 1 calc R U . . .
C26 C 0.2783(4) -0.1683(3) 0.3535(3) 0.0490(11) Uani 1 1 d . . . . .
C27 C 0.1701(4) -0.1916(3) 0.3900(3) 0.0525(12) Uani 1 1 d . . . . .
H27 H 0.1699 -0.1910 0.4438 0.063 Uiso 1 1 calc R U . . .
C28 C -0.0401(4) -0.3252(3) 0.1941(3) 0.0612(13) Uani 1 1 d . . . . .
H28A H -0.0208 -0.3742 0.2304 0.073 Uiso 1 1 calc R U . . .
H28B H 0.0234 -0.3229 0.1558 0.073 Uiso 1 1 calc R U . . .
H28C H -0.1200 -0.3373 0.1694 0.073 Uiso 1 1 calc R U . . .
C29 C 0.3936(5) -0.1373(4) 0.3968(3) 0.0627(14) Uani 1 1 d . . . . .
C30 C 0.3881(5) -0.1559(4) 0.4817(3) 0.0725(16) Uani 1 1 d . . . . .
H30A H 0.4659 -0.1375 0.5064 0.087 Uiso 1 1 calc R U . . .
H30B H 0.3743 -0.2214 0.4901 0.087 Uiso 1 1 calc R U . . .
H30C H 0.3206 -0.1207 0.5031 0.087 Uiso 1 1 calc R U . . .
C31 C 0.4148(8) -0.0376(4) 0.3834(4) 0.114(3) Uani 1 1 d . . . . .
H31A H 0.3483 -0.0021 0.4056 0.136 Uiso 1 1 calc R U . . .
H31B H 0.4166 -0.0258 0.3288 0.136 Uiso 1 1 calc R U . . .
H31C H 0.4934 -0.0194 0.4071 0.136 Uiso 1 1 calc R U . . .
C32 C 0.5057(5) -0.1913(5) 0.3674(3) 0.0868(19) Uani 1 1 d . . . . .
H32A H 0.5170 -0.1771 0.3137 0.104 Uiso 1 1 calc R U . . .
H32B H 0.4912 -0.2572 0.3732 0.104 Uiso 1 1 calc R U . . .
H32C H 0.5797 -0.1737 0.3966 0.104 Uiso 1 1 calc R U . . .

loop_
_atom_site_aniso_label
_atom_site_aniso_U_11
_atom_site_aniso_U_22
_atom_site_aniso_U_33
_atom_site_aniso_U_23
_atom_site_aniso_U_13
_atom_site_aniso_U_12
O1 0.0492(19) 0.057(2) 0.060(2) -0.0026(16) -0.0043(15) -0.0130(15)
O2 0.0429(18) 0.053(2) 0.069(2) -0.0016(16) -0.0025(15) 0.0011(15)
C1 0.043(3) 0.045(3) 0.050(3) 0.000(2) 0.000(2) -0.010(2)
C2 0.037(2) 0.053(3) 0.057(3) -0.013(2) 0.001(2) -0.002(2)
C3 0.050(3) 0.069(3) 0.052(3) 0.000(2) 0.004(2) -0.005(2)
C4 0.049(3) 0.075(4) 0.064(3) -0.013(3) -0.001(2) 0.010(3)
C5 0.041(2) 0.042(2) 0.045(2) 0.002(2) 0.0030(19) 0.000(2)
C6 0.048(3) 0.045(3) 0.046(2) 0.004(2) -0.002(2) -0.002(2)
C7 0.056(3) 0.034(2) 0.056(3) 0.002(2) 0.001(2) 0.005(2)
C8 0.053(3) 0.044(3) 0.055(3) -0.001(2) 0.001(2) 0.012(2)
C9 0.043(3) 0.045(3) 0.052(3) 0.009(2) 0.001(2) 0.000(2)
C10 0.041(2) 0.039(2) 0.047(2) -0.0016(19) 0.0007(19) -0.0010(19)
C11 0.059(3) 0.061(3) 0.079(4) 0.001(3) 0.002(3) -0.012(3)
C12 0.040(3) 0.052(3) 0.055(3) 0.010(2) 0.000(2) 0.005(2)
C13 0.058(4) 0.077(4) 0.145(6) 0.022(4) -0.001(4) -0.009(3)
C14 0.055(3) 0.095(4) 0.079(4) -0.010(3) -0.011(3) 0.002(3)
C15 0.062(4) 0.098(5) 0.099(5) -0.014(4) -0.005(3) 0.009(3)
C16 0.078(4) 0.044(3) 0.063(3) -0.003(2) -0.006(3) 0.003(3)
C17 0.243(10) 0.049(4) 0.050(4) -0.002(3) 0.011(5) 0.029(5)
C18 0.065(7) 0.045(6) 0.055(6) 0.007(5) 0.018(5) 0.025(5)
C19 0.032(5) 0.045(5) 0.059(6) 0.017(4) 0.009(4) 0.006(4)
C33 0.115(10) 0.065(8) 0.068(8) -0.001(6) -0.031(7) 0.019(7)
C34 0.109(11) 0.108(11) 0.058(7) 0.004(8) 0.023(7) 0.024(9)
C20 0.091(5) 0.074(4) 0.097(5) 0.024(4) 0.057(4) 0.016(4)
C21 0.057(3) 0.059(3) 0.062(3) 0.018(2) 0.009(2) 0.010(2)
C22 0.049(3) 0.044(3) 0.056(3) 0.012(2) 0.005(2) 0.007(2)
C23 0.041(3) 0.041(2) 0.056(3) 0.004(2) -0.004(2) 0.007(2)
C24 0.044(3) 0.039(2) 0.050(3) 0.004(2) 0.004(2) 0.010(2)
C25 0.045(3) 0.048(3) 0.049(3) -0.001(2) 0.000(2) 0.003(2)
C26 0.054(3) 0.047(3) 0.046(3) 0.004(2) 0.001(2) 0.001(2)
C27 0.066(3) 0.044(3) 0.048(3) 0.003(2) 0.002(2) 0.012(2)
C28 0.052(3) 0.060(3) 0.070(3) 0.001(3) -0.004(2) -0.012(3)
C29 0.068(3) 0.068(3) 0.051(3) 0.002(3) -0.015(2) -0.018(3)
C30 0.084(4) 0.072(4) 0.061(3) 0.000(3) -0.017(3) -0.011(3)
C31 0.169(7) 0.077(5) 0.092(5) 0.009(4) -0.042(5) -0.049(5)
C32 0.055(4) 0.128(6) 0.077(4) -0.009(4) -0.010(3) -0.009(4)

loop_
_atom_type_symbol
_atom_type_description
_atom_type_scat_dispersion_real
_atom_type_scat_dispersion_imag
_atom_type_scat_source
C C 0.0181 0.0091
;
International Tables for Crystallography
(Vol. C, Tables 4.2.6.8 and 6.1.1.4)
;
H H 0.0000 0.0000
;
International Tables for Crystallography
(Vol. C, Table 6.1.1.4)
;
O O 0.0492 0.0322
;
International Tables for Crystallography
(Vol. C, Tables 4.2.6.8 and 6.1.1.4)
;

loop_
_geom_angle_atom_site_label_1
_geom_angle_atom_site_label_2
_geom_angle_atom_site_label_3
_geom_angle
C6 O1 C11 114.0(3)
C23 O2 C28 114.2(3)
C2 C1 C5 122.7(4)
C2 C1 C3 123.0(4)
C5 C1 C3 114.1(4)
C1 C2 C24 123.2(4)
C1 C2 C4 122.7(4)
C24 C2 C4 114.1(4)
C1 C3 H3A 109.5
C1 C3 H3B 109.5
H3A C3 H3B 109.5
C1 C3 H3C 109.5
H3A C3 H3C 109.5
H3B C3 H3C 109.5
C2 C4 H4A 109.5
C2 C4 H4B 109.5
H4A C4 H4B 109.5
C2 C4 H4C 109.5
H4A C4 H4C 109.5
H4B C4 H4C 109.5
C10 C5 C6 117.5(4)
C10 C5 C1 118.5(4)
C6 C5 C1 124.0(4)
O1 C6 C7 117.3(4)
O1 C6 C5 121.3(4)
C7 C6 C5 121.3(4)
C6 C7 C8 117.3(4)
C6 C7 C16 122.6(4)
C8 C7 C16 119.9(4)
C9 C8 C7 123.5(4)
C9 C8 H8 118.3
C7 C8 H8 118.3
C8 C9 C10 116.4(4)
C8 C9 C12 123.9(4)
C10 C9 C12 119.6(4)
C5 C10 C9 123.9(4)
C5 C10 H10 118.1
C9 C10 H10 118.1
O1 C11 H11A 109.5
O1 C11 H11B 109.5
H11A C11 H11B 109.5
O1 C11 H11C 109.5
H11A C11 H11C 109.5
H11B C11 H11C 109.5
C15 C12 C14 108.6(4)
C15 C12 C13 108.5(5)
C14 C12 C13 106.8(5)
C15 C12 C9 113.2(4)
C14 C12 C9 111.1(4)
C13 C12 C9 108.3(4)
C12 C13 H13A 109.5
C12 C13 H13B 109.5
H13A C13 H13B 109.5
C12 C13 H13C 109.5
H13A C13 H13C 109.5
H13B C13 H13C 109.5
C12 C14 H14A 109.5
C12 C14 H14B 109.5
H14A C14 H14B 109.5
C12 C14 H14C 109.5
H14A C14 H14C 109.5
H14B C14 H14C 109.5
C12 C15 H15A 109.5
C12 C15 H15B 109.5
H15A C15 H15B 109.5
C12 C15 H15C 109.5
H15A C15 H15C 109.5
H15B C15 H15C 109.5
C7 C16 C17 112.8(4)
C7 C16 H16A 109.0
C17 C16 H16A 109.0
C7 C16 H16B 109.0
C17 C16 H16B 109.0
H16A C16 H16B 107.8
C18 C17 C16 126.1(9)
C33 C17 C16 127.6(8)
C18 C17 H17A 105.8
C16 C17 H17A 105.8
C18 C17 H17B 105.8
C16 C17 H17B 105.8
H17A C17 H17B 106.2
C33 C17 H17C 105.4
C16 C17 H17C 105.4
C33 C17 H17D 105.4
C16 C17 H17D 105.4
H17C C17 H17D 106.0
C17 C18 C19 118.6(8)
C17 C18 H18A 107.7
C19 C18 H18A 107.7
C17 C18 H18B 107.7
C19 C18 H18B 107.7
H18A C18 H18B 107.1
C20 C19 C18 118.9(8)
C20 C19 H19A 107.6
C18 C19 H19A 107.6
C20 C19 H19B 107.6
C18 C19 H19B 107.6
H19A C19 H19B 107.0
C17 C33 C34 123.3(12)
C17 C33 H33A 106.5
C34 C33 H33A 106.5
C17 C33 H33B 106.5
C34 C33 H33B 106.5
H33A C33 H33B 106.5
C20 C34 C33 117.6(10)
C20 C34 H34A 107.9
C33 C34 H34A 107.9
C20 C34 H34B 107.9
C33 C34 H34B 107.9
H34A C34 H34B 107.2
C34 C20 C21 130.0(8)
C19 C20 C21 121.1(6)
C19 C20 H20A 107.1
C21 C20 H20A 107.1
C19 C20 H20B 107.1
C21 C20 H20B 107.1
H20A C20 H20B 106.8
C34 C20 H20C 104.8
C21 C20 H20C 104.8
C34 C20 H20D 104.8
C21 C20 H20D 104.8
H20C C20 H20D 105.8
C22 C21 C20 111.9(4)
C22 C21 H21A 109.2
C20 C21 H21A 109.2
C22 C21 H21B 109.2
C20 C21 H21B 109.2
H21A C21 H21B 107.9
C23 C22 C27 118.2(4)
C23 C22 C21 122.5(4)
C27 C22 C21 119.3(4)
C22 C23 O2 117.6(4)
C22 C23 C24 121.8(4)
O2 C23 C24 120.6(4)
C25 C24 C23 117.2(4)
C25 C24 C2 117.8(4)
C23 C24 C2 125.0(4)
C26 C25 C24 124.2(4)
C26 C25 H25 117.9
C24 C25 H25 117.9
C25 C26 C27 116.2(4)
C25 C26 C29 121.3(4)
C27 C26 C29 122.4(4)
C26 C27 C22 122.4(4)
C26 C27 H27 118.8
C22 C27 H27 118.8
O2 C28 H28A 109.5
O2 C28 H28B 109.5
H28A C28 H28B 109.5
O2 C28 H28C 109.5
H28A C28 H28C 109.5
H28B C28 H28C 109.5
C31 C29 C26 109.9(5)
C31 C29 C30 109.8(5)
C26 C29 C30 112.8(4)
C31 C29 C32 108.5(5)
C26 C29 C32 109.0(4)
C30 C29 C32 106.7(4)
C29 C30 H30A 109.5
C29 C30 H30B 109.5
H30A C30 H30B 109.5
C29 C30 H30C 109.5
H30A C30 H30C 109.5
H30B C30 H30C 109.5
C29 C31 H31A 109.5
C29 C31 H31B 109.5
H31A C31 H31B 109.5
C29 C31 H31C 109.5
H31A C31 H31C 109.5
H31B C31 H31C 109.5
C29 C32 H32A 109.5
C29 C32 H32B 109.5
H32A C32 H32B 109.5
C29 C32 H32C 109.5
H32A C32 H32C 109.5
H32B C32 H32C 109.5

loop_
_geom_bond_atom_site_label_1
_geom_bond_atom_site_label_2
_geom_bond_distance
O1 C6 1.389(5)
O1 C11 1.432(5)
O2 C23 1.391(5)
O2 C28 1.407(5)
C1 C2 1.341(6)
C1 C5 1.490(6)
C1 C3 1.511(6)
C2 C24 1.495(6)
C2 C4 1.508(6)
C3 H3A 0.9800
C3 H3B 0.9800
C3 H3C 0.9800
C4 H4A 0.9800
C4 H4B 0.9800
C4 H4C 0.9800
C5 C10 1.378(6)
C5 C6 1.403(6)
C6 C7 1.394(6)
C7 C8 1.406(6)
C7 C16 1.491(6)
C8 C9 1.371(6)
C8 H8 0.9500
C9 C10 1.388(6)
C9 C12 1.537(6)
C10 H10 0.9500
C11 H11A 0.9800
C11 H11B 0.9800
C11 H11C 0.9800
C12 C15 1.507(7)
C12 C14 1.522(7)
C12 C13 1.523(7)
C13 H13A 0.9800
C13 H13B 0.9800
C13 H13C 0.9800
C14 H14A 0.9800
C14 H14B 0.9800
C14 H14C 0.9800
C15 H15A 0.9800
C15 H15B 0.9800
C15 H15C 0.9800
C16 C17 1.509(7)
C16 H16A 0.9900
C16 H16B 0.9900
C17 C18 1.274(11)
C17 C33 1.328(12)
C17 H17A 0.9900
C17 H17B 0.9900
C17 H17C 0.9900
C17 H17D 0.9900
C18 C19 1.517(12)
C18 H18A 0.9900
C18 H18B 0.9900
C19 C20 1.386(9)
C19 H19A 0.9900
C19 H19B 0.9900
C33 C34 1.504(17)
C33 H33A 0.9900
C33 H33B 0.9900
C34 C20 1.318(15)
C34 H34A 0.9900
C34 H34B 0.9900
C20 C21 1.539(7)
C20 H20A 0.9900
C20 H20B 0.9900
C20 H20C 0.9900
C20 H20D 0.9900
C21 C22 1.499(6)
C21 H21A 0.9900
C21 H21B 0.9900
C22 C23 1.381(6)
C22 C27 1.409(6)
C23 C24 1.398(6)
C24 C25 1.393(6)
C25 C26 1.380(6)
C25 H25 0.9500
C26 C27 1.398(6)
C26 C29 1.523(6)
C27 H27 0.9500
C28 H28A 0.9800
C28 H28B 0.9800
C28 H28C 0.9800
C29 C31 1.492(8)
C29 C30 1.525(7)
C29 C32 1.553(8)
C30 H30A 0.9800
C30 H30B 0.9800
C30 H30C 0.9800
C31 H31A 0.9800
C31 H31B 0.9800
C31 H31C 0.9800
C32 H32A 0.9800
C32 H32B 0.9800
C32 H32C 0.9800

loop_
_geom_torsion_atom_site_label_1
_geom_torsion_atom_site_label_2
_geom_torsion_atom_site_label_3
_geom_torsion_atom_site_label_4
_geom_torsion
C5 C1 C2 C24 -7.2(7)
C3 C1 C2 C24 178.2(4)
C5 C1 C2 C4 175.2(4)
C3 C1 C2 C4 0.7(7)
C2 C1 C5 C10 -116.0(5)
C3 C1 C5 C10 59.0(5)
C2 C1 C5 C6 64.5(6)
C3 C1 C5 C6 -120.5(5)
C11 O1 C6 C7 -108.7(5)
C11 O1 C6 C5 75.3(5)
C10 C5 C6 O1 177.7(4)
C1 C5 C6 O1 -2.8(6)
C10 C5 C6 C7 1.9(6)
C1 C5 C6 C7 -178.6(4)
O1 C6 C7 C8 -177.4(4)
C5 C6 C7 C8 -1.4(6)
O1 C6 C7 C16 -2.1(6)
C5 C6 C7 C16 173.9(4)
C6 C7 C8 C9 2.0(7)
C16 C7 C8 C9 -173.4(4)
C7 C8 C9 C10 -3.0(6)
C7 C8 C9 C12 173.8(4)
C6 C5 C10 C9 -3.0(6)
C1 C5 C10 C9 177.4(4)
C8 C9 C10 C5 3.5(6)
C12 C9 C10 C5 -173.4(4)
C8 C9 C12 C15 2.9(6)
C10 C9 C12 C15 179.6(4)
C8 C9 C12 C14 125.4(5)
C10 C9 C12 C14 -57.9(5)
C8 C9 C12 C13 -117.5(5)
C10 C9 C12 C13 59.2(6)
C6 C7 C16 C17 -90.2(7)
C8 C7 C16 C17 85.0(6)
C7 C16 C17 C18 -49.8(10)
C7 C16 C17 C33 53.1(13)
C16 C17 C18 C19 81.9(11)
C17 C18 C19 C20 100.1(11)
C16 C17 C33 C34 -147.4(11)
C17 C33 C34 C20 97.5(14)
C33 C34 C20 C21 81.1(14)
C18 C19 C20 C21 -151.0(7)
C34 C20 C21 C22 -44.1(11)
C19 C20 C21 C22 58.9(9)
C20 C21 C22 C23 -95.4(6)
C20 C21 C22 C27 80.7(6)
C27 C22 C23 O2 -179.1(4)
C21 C22 C23 O2 -3.0(6)
C27 C22 C23 C24 -2.8(6)
C21 C22 C23 C24 173.3(4)
C28 O2 C23 C22 -112.9(5)
C28 O2 C23 C24 70.7(5)
C22 C23 C24 C25 2.8(6)
O2 C23 C24 C25 179.0(4)
C22 C23 C24 C2 -176.9(4)
O2 C23 C24 C2 -0.7(6)
C1 C2 C24 C25 -117.7(5)
C4 C2 C24 C25 60.0(5)
C1 C2 C24 C23 62.0(6)
C4 C2 C24 C23 -120.3(5)
C23 C24 C25 C26 -1.4(6)
C2 C24 C25 C26 178.3(4)
C24 C25 C26 C27 0.1(7)
C24 C25 C26 C29 -176.6(4)
C25 C26 C27 C22 0.0(6)
C29 C26 C27 C22 176.6(4)
C23 C22 C27 C26 1.4(7)
C21 C22 C27 C26 -174.9(4)
C25 C26 C29 C31 67.2(7)
C27 C26 C29 C31 -109.3(6)
C25 C26 C29 C30 -169.9(4)
C27 C26 C29 C30 13.6(7)
C25 C26 C29 C32 -51.6(6)
C27 C26 C29 C32 132.0(5)
